data_1551201
loop_
_publ_author_name
'Tran, Thi V.'
'Nguyen, Yennie H.'
'Do, Loi H.'

_publ_section_title
;
 Development of highly productive nickel--sodium phenoxyphosphine ethylene
 polymerization catalysts and their reaction temperature profiles
;
_journal_issue 27
_journal_name_full 'Polymer Chemistry'
_journal_page_first 3718
_journal_paper_doi 10.1039/C9PY00610A
_journal_volume 10
_journal_year 2019
_chemical_formula_sum 'C70 H62 B F24 Na Ni O7 P2'
_chemical_formula_weight 1625.64
_space_group_crystal_system monoclinic
_space_group_IT_number 14
_space_group_name_Hall '-P 2ybc'
_space_group_name_H-M_alt 'P 1 21/c 1'
_symmetry_space_group_name_Hall '-P 2ybc'
_symmetry_space_group_name_H-M 'P 1 21/c 1'
_atom_sites_solution_hydrogens geom
_audit_creation_method SHELXL-2018/3
_audit_update_record
;
2019-04-25 deposited with the CCDC.    2019-06-03 downloaded from the CCDC.
;
_cell_angle_alpha 90
_cell_angle_beta 102.5400(10)
_cell_angle_gamma 90
_cell_formula_units_Z 4
_cell_length_a 21.7805(17)
_cell_length_b 17.3222(14)
_cell_length_c 19.7901(16)
_cell_measurement_reflns_used 9691
_cell_measurement_temperature 123(2)
_cell_measurement_theta_max 27.55
_cell_measurement_theta_min 2.42
_cell_volume 7288.4(10)
_computing_cell_refinement 'Bruker SAINT'
_computing_data_collection 'Bruker APEX2'
_computing_data_reduction 'Bruker SAINT'
_computing_molecular_graphics 'Bruker SHELXTL'
_computing_publication_material 'Bruker SHELXTL'
_computing_structure_refinement 'SHELXL-2018/3 (Sheldrick, 2018)'
_computing_structure_solution 'SHELXT 2018/2 (Sheldrick, 2018)'
_diffrn_ambient_temperature 123(2)
_diffrn_measured_fraction_theta_full 0.991
_diffrn_measured_fraction_theta_max 0.990
_diffrn_measurement_device_type 'Bruker APEX-II CCD'
_diffrn_measurement_method '\f and \w scans'
_diffrn_radiation_type MoK\a
_diffrn_radiation_wavelength 0.71073
_diffrn_reflns_av_R_equivalents 0.0181
_diffrn_reflns_av_unetI/netI 0.0236
_diffrn_reflns_Laue_measured_fraction_full 0.991
_diffrn_reflns_Laue_measured_fraction_max 0.990
_diffrn_reflns_limit_h_max 28
_diffrn_reflns_limit_h_min -23
_diffrn_reflns_limit_k_max 22
_diffrn_reflns_limit_k_min -14
_diffrn_reflns_limit_l_max 25
_diffrn_reflns_limit_l_min -25
_diffrn_reflns_number 43028
_diffrn_reflns_point_group_measured_fraction_full 0.991
_diffrn_reflns_point_group_measured_fraction_max 0.990
_diffrn_reflns_theta_full 25.242
_diffrn_reflns_theta_max 27.554
_diffrn_reflns_theta_min 1.516
_exptl_absorpt_coefficient_mu 0.429
_exptl_absorpt_correction_T_max 0.7456
_exptl_absorpt_correction_T_min 0.6734
_exptl_absorpt_correction_type empirical
_exptl_absorpt_process_details sadabs
_exptl_crystal_colour yellow
_exptl_crystal_density_diffrn 1.481
_exptl_crystal_description block
_exptl_crystal_F_000 3312
_exptl_crystal_size_max 0.250
_exptl_crystal_size_mid 0.180
_exptl_crystal_size_min 0.120
_refine_diff_density_max 1.893
_refine_diff_density_min -1.533
_refine_diff_density_rms 0.102
_refine_ls_extinction_method none
_refine_ls_goodness_of_fit_ref 1.053
_refine_ls_hydrogen_treatment constr
_refine_ls_matrix_type full
_refine_ls_number_parameters 944
_refine_ls_number_reflns 16670
_refine_ls_number_restraints 57
_refine_ls_restrained_S_all 1.072
_refine_ls_R_factor_all 0.0779
_refine_ls_R_factor_gt 0.0666
_refine_ls_shift/su_max 0.002
_refine_ls_shift/su_mean 0.000
_refine_ls_structure_factor_coef Fsqd
_refine_ls_weighting_details 'w=1/[\s^2^(Fo^2^)+(0.1103P)^2^+14.2674P] where P=(Fo^2^+2Fc^2^)/3'
_refine_ls_weighting_scheme calc
_refine_ls_wR_factor_gt 0.1861
_refine_ls_wR_factor_ref 0.2007
_reflns_Friedel_coverage 0.000
_reflns_number_gt 14039
_reflns_number_total 16670
_reflns_threshold_expression 'I > 2\s(I)'
_cod_data_source_file c9py00610a2.cif
_cod_data_source_block Ni11Na
_cod_depositor_comments 'Adding full bibliography for 1551200--1551201.cif.'
_cod_database_code 1551201
_shelx_shelxl_version_number 2018/3
_shelx_space_group_comment
; 
The symmetry employed for this shelxl refinement is uniquely defined 
by the following loop, which should always be used as a source of 
symmetry information in preference to the above space-group names. 
They are only intended as comments. 
;
_shelx_estimated_absorpt_t_min 0.900
_shelx_estimated_absorpt_t_max 0.950

loop_
_space_group_symop_operation_xyz
'x, y, z'
'-x, y+1/2, -z+1/2'
'-x, -y, -z'
'x, -y-1/2, z-1/2'

loop_
_atom_site_label
_atom_site_type_symbol
_atom_site_fract_x
_atom_site_fract_y
_atom_site_fract_z
_atom_site_U_iso_or_equiv
_atom_site_adp_type
_atom_site_occupancy
_atom_site_site_symmetry_order
_atom_site_calc_flag
_atom_site_refinement_flags_posn
_atom_site_refinement_flags_adp
_atom_site_refinement_flags_occupancy
_atom_site_disorder_assembly
_atom_site_disorder_group
C1 C 0.74001(12) 0.11333(16) 0.38989(14) 0.0202(5) Uani 1 1 d . . . . .
C2 C 0.76139(13) 0.04693(17) 0.36053(15) 0.0245(6) Uani 1 1 d . . . . .
C3 C 0.72476(14) 0.01497(17) 0.30088(16) 0.0266(6) Uani 1 1 d . . . . .
H3 H 0.739666 -0.029921 0.281994 0.032 Uiso 1 1 calc R U . . .
C4 C 0.66685(14) 0.04602(17) 0.26740(15) 0.0270(6) Uani 1 1 d . . . . .
C5 C 0.64787(13) 0.11466(17) 0.29370(15) 0.0242(5) Uani 1 1 d . . . . .
H5 H 0.610105 0.139125 0.270529 0.029 Uiso 1 1 calc R U . . .
C6 C 0.68392(12) 0.14772(16) 0.35380(14) 0.0207(5) Uani 1 1 d . . . . .
C7 C 0.62674(18) 0.0059(2) 0.20532(18) 0.0388(8) Uani 1 1 d . . . . .
H7A H 0.605548 0.044675 0.172250 0.058 Uiso 1 1 calc R U . . .
H7B H 0.595207 -0.026257 0.220386 0.058 Uiso 1 1 calc R U . . .
H7C H 0.653467 -0.026567 0.183105 0.058 Uiso 1 1 calc R U . . .
C8 C 0.82496(14) 0.01405(18) 0.39281(16) 0.0281(6) Uani 1 1 d . . . . .
H8A H 0.825387 -0.001420 0.441069 0.034 Uiso 1 1 calc R U . . .
H8AB H 0.832221 -0.032842 0.367025 0.034 Uiso 1 1 calc R U . . .
C9 C 0.87632(17) 0.0984(2) 0.32593(18) 0.0400(8) Uani 1 1 d . . . . .
H9A H 0.834706 0.120412 0.304464 0.048 Uiso 1 1 calc R U . . .
H9AB H 0.885953 0.056747 0.295590 0.048 Uiso 1 1 calc R U . . .
C10 C 0.92565(17) 0.1598(3) 0.33413(19) 0.0435(9) Uani 1 1 d . . . . .
H10A H 0.967348 0.137947 0.355521 0.052 Uiso 1 1 calc R U . . .
H10B H 0.927692 0.181564 0.288421 0.052 Uiso 1 1 calc R U . . .
C11 C 0.94962(18) 0.2840(2) 0.3853(2) 0.0493(10) Uani 1 1 d . . . . .
H11A H 0.935122 0.321038 0.347058 0.059 Uiso 1 1 calc R U . . .
H11B H 0.993062 0.267876 0.384391 0.059 Uiso 1 1 calc R U . . .
C12 C 0.94796(19) 0.3209(2) 0.4537(2) 0.0499(10) Uani 1 1 d . . . . .
H12A H 0.979997 0.362340 0.463301 0.060 Uiso 1 1 calc R U . . .
H12B H 0.906225 0.344965 0.450762 0.060 Uiso 1 1 calc R U . . .
C13 C 1.02190(15) 0.2361(2) 0.5247(2) 0.0380(7) Uani 1 1 d . . . . .
H13A H 1.052030 0.275816 0.547571 0.046 Uiso 1 1 calc R U . . .
H13B H 1.034066 0.220190 0.481345 0.046 Uiso 1 1 calc R U . . .
C14 C 1.02352(14) 0.1685(2) 0.57107(18) 0.0357(7) Uani 1 1 d . . . . .
H14A H 1.066146 0.145455 0.581472 0.043 Uiso 1 1 calc R U . . .
H14B H 1.013124 0.184738 0.615215 0.043 Uiso 1 1 calc R U . . .
C15 C 0.98390(17) 0.0405(2) 0.57193(19) 0.0378(7) Uani 1 1 d . . . . .
H15A H 0.951646 0.005217 0.546908 0.057 Uiso 1 1 calc R U . . .
H15B H 0.977923 0.047746 0.619192 0.057 Uiso 1 1 calc R U . . .
H15C H 1.025664 0.018529 0.573551 0.057 Uiso 1 1 calc R U . . .
C16 C 0.58822(13) 0.26017(17) 0.35836(16) 0.0241(5) Uani 1 1 d . . . . .
C17 C 0.57034(14) 0.31608(18) 0.30722(17) 0.0297(6) Uani 1 1 d . . . . .
H17 H 0.601693 0.344888 0.291603 0.036 Uiso 1 1 calc R U . . .
C18 C 0.50679(16) 0.3303(2) 0.2786(2) 0.0405(8) Uani 1 1 d . . . . .
H18 H 0.494797 0.368218 0.243584 0.049 Uiso 1 1 calc R U . . .
C19 C 0.46167(16) 0.2881(2) 0.3022(2) 0.0476(10) Uani 1 1 d . . . . .
H19 H 0.418427 0.297741 0.283142 0.057 Uiso 1 1 calc R U . . .
C20 C 0.47823(15) 0.2322(2) 0.3529(2) 0.0432(9) Uani 1 1 d . . . . .
H20 H 0.446601 0.203820 0.368452 0.052 Uiso 1 1 calc R U . . .
C21 C 0.54159(14) 0.21773(18) 0.38098(18) 0.0307(7) Uani 1 1 d . . . . .
C22 C 0.5197(2) 0.1212(3) 0.4595(3) 0.0715(16) Uani 1 1 d . . . . .
H22A H 0.542428 0.087605 0.496406 0.107 Uiso 1 1 calc R U . . .
H22B H 0.493679 0.089657 0.423168 0.107 Uiso 1 1 calc R U . . .
H22C H 0.492857 0.156785 0.478524 0.107 Uiso 1 1 calc R U . . .
C23 C 0.71526(12) 0.30779(16) 0.35724(15) 0.0227(5) Uani 1 1 d . . . . .
C24 C 0.75264(14) 0.28554(19) 0.31163(16) 0.0298(6) Uani 1 1 d . . . . .
H24 H 0.751912 0.233403 0.296585 0.036 Uiso 1 1 calc R U . . .
C25 C 0.79110(16) 0.3389(2) 0.28777(19) 0.0409(8) Uani 1 1 d . . . . .
H25 H 0.816167 0.323286 0.256424 0.049 Uiso 1 1 calc R U . . .
C26 C 0.79234(17) 0.4141(2) 0.3101(2) 0.0467(10) Uani 1 1 d . . . . .
H26 H 0.818795 0.450257 0.294166 0.056 Uiso 1 1 calc R U . . .
C27 C 0.75595(17) 0.4382(2) 0.3551(2) 0.0407(8) Uani 1 1 d . . . . .
H27 H 0.757005 0.490528 0.369584 0.049 Uiso 1 1 calc R U . . .
C28 C 0.71748(14) 0.38487(18) 0.37934(16) 0.0286(6) Uani 1 1 d . . . . .
C29 C 0.6782(2) 0.4808(2) 0.4455(3) 0.0513(10) Uani 1 1 d . . . . .
H29A H 0.650192 0.485686 0.477877 0.077 Uiso 1 1 calc R U . . .
H29B H 0.662492 0.512987 0.404701 0.077 Uiso 1 1 calc R U . . .
H29C H 0.720623 0.497707 0.468191 0.077 Uiso 1 1 calc R U . . .
C30 C 0.79544(14) 0.19235(18) 0.57746(15) 0.0262(6) Uani 1 1 d . . . . .
C31 C 0.84469(15) 0.2427(2) 0.60370(16) 0.0320(7) Uani 1 1 d . . . . .
H31 H 0.842740 0.294355 0.587359 0.038 Uiso 1 1 calc R U . . .
C32 C 0.89735(16) 0.2185(2) 0.65394(18) 0.0393(8) Uani 1 1 d . . . . .
H32 H 0.930261 0.254050 0.671203 0.047 Uiso 1 1 calc R U . . .
C33 C 0.90140(15) 0.1439(2) 0.67815(17) 0.0400(8) Uani 1 1 d . . . . .
H33 H 0.936791 0.127908 0.712341 0.048 Uiso 1 1 calc R U . . .
C34 C 0.85318(16) 0.0918(2) 0.65216(17) 0.0368(7) Uani 1 1 d . . . . .
H34 H 0.855742 0.040044 0.668302 0.044 Uiso 1 1 calc R U . . .
C35 C 0.80146(15) 0.11603(19) 0.60264(16) 0.0296(6) Uani 1 1 d . . . . .
H35 H 0.769054 0.079953 0.585148 0.036 Uiso 1 1 calc R U . . .
C36 C 0.7247(2) 0.3531(3) 0.6179(3) 0.0664(15) Uani 1 1 d . . . . .
H36A H 0.735215 0.392727 0.586902 0.100 Uiso 1 1 calc R U . . .
H36B H 0.763429 0.332911 0.647303 0.100 Uiso 1 1 calc R U . . .
H36C H 0.698319 0.375863 0.647007 0.100 Uiso 1 1 calc R U . . .
C37 C 0.6612(2) 0.2104(3) 0.6312(2) 0.0615(13) Uani 1 1 d . . . . .
H37A H 0.632321 0.170591 0.607766 0.092 Uiso 1 1 calc R U . . .
H37B H 0.640761 0.240083 0.662291 0.092 Uiso 1 1 calc R U . . .
H37C H 0.699336 0.185925 0.658067 0.092 Uiso 1 1 calc R U . . .
C38 C 0.60624(16) 0.3196(2) 0.53124(19) 0.0391(8) Uani 1 1 d . . . . .
H38A H 0.575114 0.279286 0.514235 0.059 Uiso 1 1 calc R U . . .
H38B H 0.610031 0.353792 0.492930 0.059 Uiso 1 1 calc R U . . .
H38C H 0.592736 0.349556 0.567412 0.059 Uiso 1 1 calc R U . . .
C39 C 0.24931(13) 0.21223(16) 0.60849(14) 0.0207(5) Uani 1 1 d . . . . .
C40 C 0.30196(14) 0.16261(17) 0.61735(15) 0.0246(6) Uani 1 1 d . . . . .
H40 H 0.331787 0.163199 0.660223 0.030 Uiso 1 1 calc R U . . .
C41 C 0.31153(15) 0.11314(17) 0.56564(17) 0.0294(6) Uani 1 1 d . . . . .
C42 C 0.26831(16) 0.10811(18) 0.50320(17) 0.0307(7) Uani 1 1 d . . . . .
H42 H 0.275221 0.074417 0.467704 0.037 Uiso 1 1 calc R U . . .
C43 C 0.21478(15) 0.15339(18) 0.49377(15) 0.0276(6) Uani 1 1 d . . . . .
C44 C 0.20539(13) 0.20442(16) 0.54569(14) 0.0224(5) Uani 1 1 d . . . . .
H44 H 0.168094 0.234586 0.537997 0.027 Uiso 1 1 calc R U . . .
C45 C 0.16599(17) 0.1487(2) 0.42758(17) 0.0370(7) Uani 1 1 d . . . . .
C46 C 0.37100(18) 0.0668(2) 0.5745(2) 0.0399(8) Uani 1 1 d . . . . .
C47 C 0.30724(13) 0.32866(16) 0.68874(14) 0.0224(5) Uani 1 1 d . . . . .
C48 C 0.35604(13) 0.32716(19) 0.65286(16) 0.0290(6) Uani 1 1 d . . . . .
H48 H 0.352899 0.293032 0.614680 0.035 Uiso 1 1 calc R U . . .
C49 C 0.40900(16) 0.3740(3) 0.67126(19) 0.0430(9) Uani 1 1 d . . . . .
C50 C 0.41447(19) 0.4260(2) 0.7259(2) 0.0488(10) Uani 1 1 d . . . . .
H50 H 0.450672 0.457782 0.738859 0.059 Uiso 1 1 calc R U . . .
C51 C 0.36649(18) 0.4304(2) 0.76040(19) 0.0408(8) Uani 1 1 d . . . . .
C52 C 0.31352(15) 0.38303(17) 0.74254(16) 0.0289(6) Uani 1 1 d . . . . .
H52 H 0.280950 0.387679 0.767369 0.035 Uiso 1 1 calc R U . . .
C53 C 0.46016(18) 0.3693(4) 0.6323(2) 0.0639(15) Uani 1 1 d . . . . .
C54 C 0.3694(2) 0.4857(2) 0.8189(2) 0.0580(12) Uani 1 1 d D . . . .
C55 C 0.23641(13) 0.22260(15) 0.73790(14) 0.0201(5) Uani 1 1 d . . . . .
C56 C 0.27993(13) 0.21924(16) 0.80130(14) 0.0211(5) Uani 1 1 d . . . . .
H56 H 0.317810 0.248051 0.806915 0.025 Uiso 1 1 calc R U . . .
C57 C 0.26930(13) 0.17462(17) 0.85678(14) 0.0243(6) Uani 1 1 d . . . . .
C58 C 0.21435(14) 0.13273(17) 0.85122(14) 0.0256(6) Uani 1 1 d . . . . .
H58 H 0.207013 0.102780 0.888900 0.031 Uiso 1 1 calc R U . . .
C59 C 0.16996(14) 0.13570(17) 0.78862(14) 0.0247(6) Uani 1 1 d . . . . .
C60 C 0.18139(13) 0.17857(16) 0.73336(14) 0.0220(5) Uani 1 1 d . . . . .
H60 H 0.150959 0.178157 0.690939 0.026 Uiso 1 1 calc R U . . .
C61 C 0.31827(14) 0.17349(19) 0.92357(15) 0.0291(6) Uani 1 1 d . . . . .
C62 C 0.10797(16) 0.09588(19) 0.78304(16) 0.0309(6) Uani 1 1 d . . . . .
C63 C 0.18401(12) 0.33281(16) 0.64794(14) 0.0201(5) Uani 1 1 d . . . . .
C64 C 0.14048(13) 0.34829(17) 0.68923(14) 0.0236(5) Uani 1 1 d . . . . .
H64 H 0.145270 0.323116 0.732714 0.028 Uiso 1 1 calc R U . . .
C65 C 0.09057(13) 0.39933(19) 0.66849(15) 0.0271(6) Uani 1 1 d . . . . .
C66 C 0.08126(13) 0.43744(18) 0.60555(15) 0.0271(6) Uani 1 1 d . . . . .
H66 H 0.046784 0.471615 0.591208 0.033 Uiso 1 1 calc R U . . .
C67 C 0.12405(13) 0.42393(17) 0.56423(15) 0.0244(5) Uani 1 1 d . . . . .
C68 C 0.17447(13) 0.37383(16) 0.58530(14) 0.0209(5) Uani 1 1 d . . . . .
H68 H 0.203526 0.367097 0.556249 0.025 Uiso 1 1 calc R U . . .
C69 C 0.04391(15) 0.4129(2) 0.71313(16) 0.0380(8) Uani 1 1 d D . . . .
C70 C 0.11400(15) 0.4591(2) 0.49377(16) 0.0326(7) Uani 1 1 d . . . . .
Ni1 Ni 0.72914(2) 0.21425(2) 0.49894(2) 0.02031(11) Uani 1 1 d . . . . .
O1 O 0.77219(9) 0.14422(12) 0.44858(10) 0.0230(4) Uani 1 1 d . . . . .
O2 O 0.87530(10) 0.06806(13) 0.39290(11) 0.0293(4) Uani 1 1 d . . . . .
O3 O 0.90897(11) 0.21822(15) 0.37728(13) 0.0361(5) Uani 1 1 d . . . . .
O4 O 0.97874(10) 0.11309(14) 0.53722(12) 0.0325(5) Uani 1 1 d . . . . .
O5 O 0.95953(11) 0.26712(15) 0.50931(14) 0.0375(5) Uani 1 1 d . . . . .
O6 O 0.56389(11) 0.16440(14) 0.43080(14) 0.0379(5) Uani 1 1 d . . . . .
O7 O 0.68021(11) 0.40202(13) 0.42470(13) 0.0347(5) Uani 1 1 d . . . . .
F1 F 0.40213(11) 0.06026(16) 0.64038(13) 0.0550(6) Uani 1 1 d . . . . .
F2 F 0.41056(12) 0.09746(16) 0.53938(16) 0.0638(8) Uani 1 1 d . . . . .
F3 F 0.36066(13) -0.00510(14) 0.55076(17) 0.0644(7) Uani 1 1 d . . . . .
F4 F 0.18736(14) 0.1187(2) 0.37560(14) 0.0815(10) Uani 1 1 d . . . . .
F5 F 0.11637(13) 0.10685(18) 0.43404(14) 0.0693(8) Uani 1 1 d . . . . .
F6 F 0.14166(15) 0.21734(15) 0.40539(13) 0.0638(8) Uani 1 1 d . . . . .
F7 F 0.44499(15) 0.3287(3) 0.57482(19) 0.0999(8) Uani 1 1 d . . . . .
F8 F 0.51306(14) 0.3418(3) 0.66890(19) 0.0999(8) Uani 1 1 d . . . . .
F9 F 0.47599(14) 0.4392(3) 0.61115(19) 0.0999(8) Uani 1 1 d . . . . .
F10 F 0.3780(3) 0.4468(4) 0.8815(4) 0.0712(7) Uani 0.606(5) 1 d D . P A 1
F11 F 0.3113(2) 0.5215(3) 0.8211(3) 0.0712(7) Uani 0.606(5) 1 d D . P A 1
F12 F 0.4112(3) 0.5399(3) 0.8298(3) 0.0712(7) Uani 0.606(5) 1 d D . P A 1
F10B F 0.3401(4) 0.5466(4) 0.7965(4) 0.0712(7) Uani 0.394(5) 1 d D . P A 2
F11B F 0.4350(3) 0.5103(5) 0.8363(4) 0.0712(7) Uani 0.394(5) 1 d D . P A 2
F12B F 0.3623(4) 0.4545(6) 0.8748(5) 0.0712(7) Uani 0.394(5) 1 d D . P A 2
F13 F 0.3368(3) 0.2470(3) 0.9448(3) 0.0414(5) Uani 0.528(7) 1 d D . P B 1
F14 F 0.3713(2) 0.1382(4) 0.9167(2) 0.0414(5) Uani 0.528(7) 1 d D . P B 1
F15 F 0.2983(3) 0.1423(3) 0.9762(3) 0.0414(5) Uani 0.528(7) 1 d D . P B 1
F13B F 0.3530(3) 0.2374(4) 0.9356(3) 0.0414(5) Uani 0.472(7) 1 d D . P B 2
F14B F 0.3576(3) 0.1136(4) 0.9274(3) 0.0414(5) Uani 0.472(7) 1 d D . P B 2
F15B F 0.2904(3) 0.1663(4) 0.9792(3) 0.0414(5) Uani 0.472(7) 1 d D . P B 2
F16 F 0.11300(10) 0.02858(12) 0.81730(10) 0.0389(5) Uani 1 1 d . . . . .
F17 F 0.06622(10) 0.13935(14) 0.80694(13) 0.0466(5) Uani 1 1 d . . . . .
F18 F 0.07993(10) 0.07963(14) 0.71688(10) 0.0440(5) Uani 1 1 d . . . . .
F19 F 0.06448(18) 0.3955(3) 0.7785(2) 0.0545(6) Uani 0.596(4) 1 d D . P C 1
F20 F 0.03367(19) 0.4945(3) 0.7184(2) 0.0545(6) Uani 0.596(4) 1 d D . P C 1
F21 F -0.0123(3) 0.3900(4) 0.6882(3) 0.0545(6) Uani 0.596(4) 1 d D . P C 1
F19B F 0.0441(3) 0.3490(4) 0.7590(3) 0.0545(6) Uani 0.404(4) 1 d D . P C 2
F20B F 0.0516(3) 0.4717(4) 0.7501(3) 0.0545(6) Uani 0.404(4) 1 d D . P C 2
F21B F -0.0157(4) 0.4067(5) 0.6750(4) 0.0545(6) Uani 0.404(4) 1 d D . P C 2
F22 F 0.06652(14) 0.5070(2) 0.47931(14) 0.0759(10) Uani 1 1 d . . . . .
F23 F 0.09880(16) 0.40336(18) 0.44454(12) 0.0695(8) Uani 1 1 d . . . . .
F24 F 0.16476(11) 0.48956(17) 0.47914(13) 0.0600(7) Uani 1 1 d . . . . .
Na1 Na 0.87955(5) 0.16482(7) 0.47973(6) 0.0269(3) Uani 1 1 d . . . . .
P1 P 0.66996(3) 0.23698(4) 0.39450(4) 0.01856(15) Uani 1 1 d . . . . .
P2 P 0.68216(4) 0.27501(5) 0.56682(4) 0.03214(19) Uani 1 1 d . . . . .
B1 B 0.24423(14) 0.27373(18) 0.67047(15) 0.0195(5) Uani 1 1 d . . . . .

loop_
_atom_site_aniso_label
_atom_site_aniso_U_11
_atom_site_aniso_U_22
_atom_site_aniso_U_33
_atom_site_aniso_U_23
_atom_site_aniso_U_13
_atom_site_aniso_U_12
C1 0.0195(12) 0.0218(13) 0.0212(12) 0.0002(10) 0.0083(10) -0.0015(10)
C2 0.0243(13) 0.0220(13) 0.0290(14) 0.0022(11) 0.0101(11) 0.0035(10)
C3 0.0312(14) 0.0214(13) 0.0289(14) -0.0025(11) 0.0100(11) -0.0004(11)
C4 0.0309(14) 0.0255(14) 0.0244(13) -0.0031(11) 0.0059(11) -0.0041(11)
C5 0.0234(13) 0.0249(14) 0.0244(13) 0.0008(11) 0.0056(10) -0.0008(11)
C6 0.0202(12) 0.0198(12) 0.0246(13) 0.0009(10) 0.0100(10) -0.0009(10)
C7 0.0426(18) 0.0348(17) 0.0356(17) -0.0103(14) 0.0011(14) -0.0049(14)
C8 0.0277(14) 0.0257(14) 0.0308(15) -0.0020(11) 0.0058(11) 0.0070(11)
C9 0.0412(18) 0.055(2) 0.0283(16) -0.0012(15) 0.0166(14) 0.0007(16)
C10 0.0363(18) 0.062(2) 0.0381(18) 0.0094(17) 0.0202(15) 0.0022(16)
C11 0.0319(17) 0.054(2) 0.059(2) 0.0272(19) 0.0039(16) -0.0087(16)
C12 0.0369(19) 0.036(2) 0.075(3) 0.0081(19) 0.0077(18) -0.0053(15)
C13 0.0215(14) 0.049(2) 0.0432(19) -0.0016(15) 0.0057(13) -0.0057(13)
C14 0.0203(13) 0.050(2) 0.0355(16) -0.0082(15) 0.0033(12) -0.0054(13)
C15 0.0344(17) 0.0380(18) 0.0415(18) -0.0002(14) 0.0091(14) 0.0062(14)
C16 0.0177(12) 0.0235(13) 0.0319(14) -0.0034(11) 0.0069(10) -0.0001(10)
C17 0.0229(14) 0.0289(15) 0.0352(16) 0.0025(12) 0.0018(11) 0.0021(11)
C18 0.0252(15) 0.0419(19) 0.049(2) 0.0037(16) -0.0034(14) 0.0067(13)
C19 0.0188(15) 0.053(2) 0.067(3) -0.0049(19) -0.0012(15) 0.0038(14)
C20 0.0192(14) 0.0422(19) 0.070(3) -0.0037(18) 0.0131(15) -0.0039(13)
C21 0.0220(14) 0.0274(15) 0.0454(18) -0.0030(13) 0.0130(13) -0.0010(11)
C22 0.043(2) 0.068(3) 0.113(4) 0.039(3) 0.037(3) -0.007(2)
C23 0.0177(12) 0.0235(13) 0.0258(13) 0.0067(11) 0.0024(10) -0.0015(10)
C24 0.0246(14) 0.0356(16) 0.0303(15) 0.0094(12) 0.0082(12) -0.0009(12)
C25 0.0295(16) 0.053(2) 0.0421(19) 0.0182(16) 0.0129(14) -0.0053(15)
C26 0.0339(17) 0.052(2) 0.052(2) 0.0217(18) 0.0059(16) -0.0185(16)
C27 0.0407(18) 0.0282(16) 0.047(2) 0.0078(14) -0.0032(15) -0.0142(14)
C28 0.0251(14) 0.0247(14) 0.0321(15) 0.0048(12) -0.0023(11) -0.0039(11)
C29 0.050(2) 0.0209(16) 0.080(3) -0.0091(17) 0.008(2) 0.0044(15)
C30 0.0244(13) 0.0342(15) 0.0216(13) -0.0024(11) 0.0085(10) 0.0060(12)
C31 0.0310(15) 0.0384(17) 0.0281(15) -0.0075(13) 0.0099(12) 0.0003(13)
C32 0.0247(15) 0.063(2) 0.0307(16) -0.0174(16) 0.0078(12) -0.0012(14)
C33 0.0259(15) 0.067(2) 0.0265(15) -0.0074(15) 0.0037(12) 0.0164(15)
C34 0.0390(17) 0.0442(19) 0.0279(15) 0.0018(13) 0.0086(13) 0.0161(15)
C35 0.0287(14) 0.0339(16) 0.0264(14) -0.0015(12) 0.0064(11) 0.0063(12)
C36 0.052(2) 0.068(3) 0.073(3) -0.046(3) 0.001(2) 0.015(2)
C37 0.061(3) 0.090(4) 0.044(2) 0.027(2) 0.032(2) 0.033(2)
C38 0.0339(17) 0.050(2) 0.0358(17) -0.0028(15) 0.0134(14) 0.0139(15)
C39 0.0226(12) 0.0206(13) 0.0211(12) 0.0033(10) 0.0094(10) -0.0006(10)
C40 0.0271(13) 0.0259(14) 0.0234(13) 0.0053(11) 0.0111(11) 0.0039(11)
C41 0.0357(16) 0.0235(14) 0.0350(16) 0.0050(12) 0.0208(13) 0.0053(12)
C42 0.0426(17) 0.0216(14) 0.0342(16) -0.0041(12) 0.0218(14) -0.0016(12)
C43 0.0339(15) 0.0254(14) 0.0262(14) -0.0042(11) 0.0125(12) -0.0079(12)
C44 0.0238(13) 0.0217(13) 0.0234(13) -0.0003(10) 0.0088(10) -0.0037(10)
C45 0.0417(18) 0.0398(18) 0.0295(16) -0.0100(14) 0.0077(13) -0.0115(15)
C46 0.0453(19) 0.0356(18) 0.047(2) 0.0092(15) 0.0277(16) 0.0134(15)
C47 0.0222(12) 0.0223(13) 0.0216(12) 0.0050(10) 0.0024(10) 0.0004(10)
C48 0.0205(13) 0.0381(17) 0.0272(14) 0.0093(12) 0.0027(11) -0.0031(12)
C49 0.0265(15) 0.063(2) 0.0349(17) 0.0173(17) -0.0030(13) -0.0150(16)
C50 0.043(2) 0.054(2) 0.0396(19) 0.0132(17) -0.0110(15) -0.0273(18)
C51 0.047(2) 0.0308(17) 0.0361(17) 0.0066(14) -0.0092(15) -0.0116(15)
C52 0.0325(15) 0.0232(14) 0.0280(14) 0.0019(11) -0.0002(12) -0.0019(12)
C53 0.0281(17) 0.125(4) 0.037(2) 0.016(2) 0.0025(15) -0.035(2)
C54 0.074(3) 0.036(2) 0.049(2) -0.0053(17) -0.021(2) -0.009(2)
C55 0.0214(12) 0.0197(12) 0.0201(12) 0.0002(9) 0.0066(10) 0.0024(10)
C56 0.0206(12) 0.0222(13) 0.0210(12) -0.0001(10) 0.0053(10) 0.0019(10)
C57 0.0256(13) 0.0272(14) 0.0197(12) 0.0021(10) 0.0042(10) 0.0048(11)
C58 0.0311(14) 0.0281(14) 0.0189(12) 0.0029(11) 0.0085(11) 0.0005(11)
C59 0.0288(14) 0.0261(14) 0.0207(13) -0.0009(11) 0.0083(11) -0.0023(11)
C60 0.0238(12) 0.0247(13) 0.0176(12) 0.0003(10) 0.0049(10) 0.0002(10)
C61 0.0293(14) 0.0343(16) 0.0226(13) 0.0027(12) 0.0033(11) 0.0023(12)
C62 0.0360(16) 0.0343(16) 0.0234(14) 0.0000(12) 0.0084(12) -0.0086(13)
C63 0.0185(11) 0.0209(12) 0.0209(12) -0.0008(10) 0.0043(9) -0.0005(9)
C64 0.0226(12) 0.0302(14) 0.0182(12) -0.0005(10) 0.0050(10) 0.0002(11)
C65 0.0209(13) 0.0383(16) 0.0230(13) -0.0047(12) 0.0066(10) 0.0028(11)
C66 0.0222(13) 0.0312(15) 0.0268(14) -0.0017(12) 0.0028(11) 0.0070(11)
C67 0.0253(13) 0.0240(13) 0.0230(13) -0.0006(10) 0.0035(10) 0.0009(11)
C68 0.0215(12) 0.0216(13) 0.0204(12) -0.0005(10) 0.0066(10) -0.0008(10)
C69 0.0256(15) 0.062(2) 0.0282(15) -0.0040(15) 0.0092(12) 0.0118(15)
C70 0.0302(15) 0.0408(18) 0.0271(15) 0.0094(13) 0.0068(12) 0.0093(13)
Ni1 0.01904(18) 0.02264(19) 0.02020(18) -0.00019(13) 0.00634(13) 0.00231(12)
O1 0.0175(9) 0.0274(10) 0.0248(9) -0.0019(8) 0.0062(7) 0.0030(7)
O2 0.0237(10) 0.0355(12) 0.0301(11) 0.0003(9) 0.0088(8) 0.0050(9)
O3 0.0267(11) 0.0429(14) 0.0411(13) 0.0085(10) 0.0125(10) -0.0019(9)
O4 0.0224(10) 0.0373(12) 0.0348(11) -0.0012(9) -0.0002(8) -0.0011(9)
O5 0.0247(11) 0.0369(13) 0.0511(14) -0.0029(11) 0.0089(10) -0.0023(9)
O6 0.0283(11) 0.0368(13) 0.0538(15) 0.0111(11) 0.0204(10) -0.0024(9)
O7 0.0385(12) 0.0203(10) 0.0445(13) -0.0042(9) 0.0072(10) 0.0001(9)
F1 0.0483(13) 0.0676(16) 0.0526(14) 0.0135(12) 0.0184(11) 0.0316(12)
F2 0.0501(14) 0.0689(17) 0.0874(19) 0.0323(15) 0.0483(14) 0.0199(12)
F3 0.0683(17) 0.0358(12) 0.096(2) -0.0066(13) 0.0321(15) 0.0196(12)
F4 0.0683(18) 0.134(3) 0.0392(13) -0.0432(17) 0.0063(12) 0.0110(18)
F5 0.0577(15) 0.084(2) 0.0570(15) 0.0093(14) -0.0066(12) -0.0413(15)
F6 0.086(2) 0.0494(14) 0.0410(13) 0.0002(11) -0.0206(13) -0.0079(13)
F7 0.0465(9) 0.175(2) 0.0819(13) 0.0238(14) 0.0233(9) -0.0192(12)
F8 0.0465(9) 0.175(2) 0.0819(13) 0.0238(14) 0.0233(9) -0.0192(12)
F9 0.0465(9) 0.175(2) 0.0819(13) 0.0238(14) 0.0233(9) -0.0192(12)
F10 0.073(2) 0.0642(15) 0.0710(14) -0.0294(12) 0.0040(13) -0.0025(13)
F11 0.073(2) 0.0642(15) 0.0710(14) -0.0294(12) 0.0040(13) -0.0025(13)
F12 0.073(2) 0.0642(15) 0.0710(14) -0.0294(12) 0.0040(13) -0.0025(13)
F10B 0.073(2) 0.0642(15) 0.0710(14) -0.0294(12) 0.0040(13) -0.0025(13)
F11B 0.073(2) 0.0642(15) 0.0710(14) -0.0294(12) 0.0040(13) -0.0025(13)
F12B 0.073(2) 0.0642(15) 0.0710(14) -0.0294(12) 0.0040(13) -0.0025(13)
F13 0.0395(11) 0.0540(14) 0.0282(8) 0.0003(8) 0.0021(7) 0.0060(9)
F14 0.0395(11) 0.0540(14) 0.0282(8) 0.0003(8) 0.0021(7) 0.0060(9)
F15 0.0395(11) 0.0540(14) 0.0282(8) 0.0003(8) 0.0021(7) 0.0060(9)
F13B 0.0395(11) 0.0540(14) 0.0282(8) 0.0003(8) 0.0021(7) 0.0060(9)
F14B 0.0395(11) 0.0540(14) 0.0282(8) 0.0003(8) 0.0021(7) 0.0060(9)
F15B 0.0395(11) 0.0540(14) 0.0282(8) 0.0003(8) 0.0021(7) 0.0060(9)
F16 0.0490(12) 0.0371(11) 0.0303(9) 0.0024(8) 0.0081(8) -0.0174(9)
F17 0.0336(10) 0.0516(13) 0.0608(14) -0.0063(11) 0.0234(10) -0.0055(9)
F18 0.0408(11) 0.0627(14) 0.0264(9) 0.0006(9) 0.0025(8) -0.0222(10)
F19 0.0399(10) 0.0842(18) 0.0454(13) -0.0040(11) 0.0223(9) 0.0074(10)
F20 0.0399(10) 0.0842(18) 0.0454(13) -0.0040(11) 0.0223(9) 0.0074(10)
F21 0.0399(10) 0.0842(18) 0.0454(13) -0.0040(11) 0.0223(9) 0.0074(10)
F19B 0.0399(10) 0.0842(18) 0.0454(13) -0.0040(11) 0.0223(9) 0.0074(10)
F20B 0.0399(10) 0.0842(18) 0.0454(13) -0.0040(11) 0.0223(9) 0.0074(10)
F21B 0.0399(10) 0.0842(18) 0.0454(13) -0.0040(11) 0.0223(9) 0.0074(10)
F22 0.0752(18) 0.102(2) 0.0570(15) 0.0466(16) 0.0291(14) 0.0581(17)
F23 0.106(2) 0.0703(18) 0.0272(11) 0.0015(11) 0.0042(13) -0.0179(16)
F24 0.0451(12) 0.0851(19) 0.0468(13) 0.0345(13) 0.0033(10) -0.0150(12)
Na1 0.0169(5) 0.0348(6) 0.0294(6) -0.0012(5) 0.0057(4) 0.0005(4)
P1 0.0161(3) 0.0184(3) 0.0222(3) 0.0011(2) 0.0065(2) 0.0006(2)
P2 0.0326(4) 0.0394(5) 0.0258(4) -0.0038(3) 0.0095(3) 0.0111(3)
B1 0.0193(13) 0.0212(14) 0.0192(13) 0.0015(11) 0.0066(10) 0.0009(11)

loop_
_atom_type_symbol
_atom_type_description
_atom_type_scat_dispersion_real
_atom_type_scat_dispersion_imag
_atom_type_scat_source
C C 0.0033 0.0016 'International Tables Vol C Tables 4.2.6.8 and 6.1.1.4'
Ni Ni 0.3393 1.1124 'International Tables Vol C Tables 4.2.6.8 and 6.1.1.4'
O O 0.0106 0.0060 'International Tables Vol C Tables 4.2.6.8 and 6.1.1.4'
F F 0.0171 0.0103 'International Tables Vol C Tables 4.2.6.8 and 6.1.1.4'
Na Na 0.0362 0.0249 'International Tables Vol C Tables 4.2.6.8 and 6.1.1.4'
P P 0.1023 0.0942 'International Tables Vol C Tables 4.2.6.8 and 6.1.1.4'
B B 0.0013 0.0007 'International Tables Vol C Tables 4.2.6.8 and 6.1.1.4'
H H 0.0000 0.0000 'International Tables Vol C Tables 4.2.6.8 and 6.1.1.4'

loop_
_geom_angle_atom_site_label_1
_geom_angle_atom_site_label_2
_geom_angle_atom_site_label_3
_geom_angle
O1 C1 C6 120.5(2)
O1 C1 C2 121.9(2)
C6 C1 C2 117.6(2)
C3 C2 C1 119.6(3)
C3 C2 C8 121.1(3)
C1 C2 C8 119.3(3)
C2 C3 C4 122.8(3)
C5 C4 C3 117.4(3)
C5 C4 C7 121.9(3)
C3 C4 C7 120.7(3)
C4 C5 C6 120.6(3)
C5 C6 C1 121.6(3)
C5 C6 P1 127.9(2)
C1 C6 P1 110.4(2)
O2 C8 C2 112.6(2)
O2 C9 C10 108.4(3)
O3 C10 C9 107.5(3)
O3 C11 C12 107.6(3)
O5 C12 C11 112.5(3)
O5 C13 C14 108.8(3)
O4 C14 C13 108.6(3)
C17 C16 C21 119.2(3)
C17 C16 P1 122.4(2)
C21 C16 P1 118.3(2)
C16 C17 C18 120.8(3)
C19 C18 C17 118.9(3)
C18 C19 C20 121.4(3)
C19 C20 C21 119.6(3)
O6 C21 C20 125.3(3)
O6 C21 C16 114.7(3)
C20 C21 C16 120.1(3)
C24 C23 C28 118.6(3)
C24 C23 P1 121.2(2)
C28 C23 P1 119.9(2)
C23 C24 C25 120.9(3)
C26 C25 C24 119.3(4)
C25 C26 C27 121.4(3)
C26 C27 C28 119.5(3)
O7 C28 C27 124.5(3)
O7 C28 C23 115.2(3)
C27 C28 C23 120.3(3)
C31 C30 C35 116.8(3)
C31 C30 Ni1 124.2(2)
C35 C30 Ni1 117.9(2)
C31 C30 Na1 79.02(17)
C35 C30 Na1 93.23(18)
Ni1 C30 Na1 88.08(10)
C30 C31 C32 121.4(3)
C30 C31 Na1 74.24(17)
C32 C31 Na1 97.5(2)
C33 C32 C31 120.4(3)
C32 C33 C34 119.6(3)
C35 C34 C33 119.7(3)
C34 C35 C30 122.1(3)
C44 C39 C40 115.5(3)
C44 C39 B1 125.5(2)
C40 C39 B1 119.0(2)
C41 C40 C39 122.2(3)
C42 C41 C40 121.1(3)
C42 C41 C46 118.2(3)
C40 C41 C46 120.6(3)
C43 C42 C41 118.3(3)
C42 C43 C44 120.7(3)
C42 C43 C45 120.3(3)
C44 C43 C45 119.0(3)
C39 C44 C43 122.0(3)
F4 C45 F5 106.9(3)
F4 C45 F6 106.0(3)
F5 C45 F6 104.1(3)
F4 C45 C43 113.5(3)
F5 C45 C43 112.4(3)
F6 C45 C43 113.2(3)
F2 C46 F3 105.6(3)
F2 C46 F1 107.1(3)
F3 C46 F1 106.0(3)
F2 C46 C41 111.4(3)
F3 C46 C41 112.5(3)
F1 C46 C41 113.6(3)
C48 C47 C52 115.9(3)
C48 C47 B1 124.5(3)
C52 C47 B1 119.6(2)
C49 C48 C47 122.2(3)
C50 C49 C48 120.4(3)
C50 C49 C53 119.4(3)
C48 C49 C53 120.2(4)
C51 C50 C49 118.5(3)
C50 C51 C52 121.3(4)
C50 C51 C54 120.9(3)
C52 C51 C54 117.8(4)
C51 C52 C47 121.6(3)
F8 C53 F7 108.0(5)
F8 C53 F9 104.1(3)
F7 C53 F9 104.2(4)
F8 C53 C49 113.6(3)
F7 C53 C49 113.6(3)
F9 C53 C49 112.4(5)
F10B C54 F12B 120.8(7)
F12 C54 F10 104.4(4)
F12 C54 F11 106.1(4)
F10 C54 F11 97.6(5)
F10B C54 F11B 103.5(5)
F12B C54 F11B 102.5(6)
F10B C54 C51 109.4(4)
F12B C54 C51 114.1(6)
F12 C54 C51 120.4(5)
F10 C54 C51 110.8(4)
F11 C54 C51 114.6(3)
F11B C54 C51 104.2(5)
C56 C55 C60 115.9(2)
C56 C55 B1 125.6(2)
C60 C55 B1 118.6(2)
C55 C56 C57 122.0(3)
C58 C57 C56 120.9(3)
C58 C57 C61 119.9(3)
C56 C57 C61 119.2(3)
C57 C58 C59 118.1(3)
C60 C59 C58 120.7(3)
C60 C59 C62 120.1(3)
C58 C59 C62 119.2(3)
C59 C60 C55 122.4(3)
F13B C61 F14B 107.6(4)
F15 C61 F14 109.3(3)
F13B C61 F15B 105.3(4)
F14B C61 F15B 105.9(4)
F15 C61 F13 105.2(3)
F14 C61 F13 104.5(3)
F15 C61 C57 113.8(3)
F13B C61 C57 114.3(3)
F14B C61 C57 112.5(3)
F14 C61 C57 112.3(3)
F15B C61 C57 110.6(3)
F13 C61 C57 111.2(3)
F16 C62 F17 107.2(3)
F16 C62 F18 106.2(3)
F17 C62 F18 105.1(3)
F16 C62 C59 112.9(3)
F17 C62 C59 112.6(3)
F18 C62 C59 112.2(2)
C68 C63 C64 115.3(2)
C68 C63 B1 120.6(2)
C64 C63 B1 124.0(2)
C65 C64 C63 122.1(3)
C66 C65 C64 121.4(3)
C66 C65 C69 117.9(3)
C64 C65 C69 120.7(3)
C65 C66 C67 117.6(3)
C66 C67 C68 121.1(3)
C66 C67 C70 120.1(3)
C68 C67 C70 118.7(3)
C67 C68 C63 122.4(2)
F21 C69 F19 113.7(4)
F20B C69 F21B 112.5(5)
F20B C69 F19B 106.2(4)
F21B C69 F19B 99.3(5)
F21 C69 F20 100.5(4)
F19 C69 F20 100.4(3)
F20B C69 C65 116.9(4)
F21 C69 C65 115.9(4)
F19 C69 C65 114.5(3)
F21B C69 C65 110.4(4)
F19B C69 C65 110.1(3)
F20 C69 C65 109.4(3)
F22 C70 F24 111.1(3)
F22 C70 F23 103.6(3)
F24 C70 F23 102.3(3)
F22 C70 C67 114.3(3)
F24 C70 C67 114.2(3)
F23 C70 C67 110.0(3)
C30 Ni1 O1 85.95(10)
C30 Ni1 P2 88.11(9)
O1 Ni1 P2 169.94(7)
C30 Ni1 P1 166.68(9)
O1 Ni1 P1 83.12(6)
P2 Ni1 P1 103.75(3)
C30 Ni1 Na1 58.61(8)
O1 Ni1 Na1 38.59(6)
P2 Ni1 Na1 141.26(3)
P1 Ni1 Na1 108.14(3)
C1 O1 Ni1 118.59(16)
C1 O1 Na1 127.21(16)
Ni1 O1 Na1 109.92(9)
C9 O2 C8 113.7(2)
C9 O2 Na1 113.8(2)
C8 O2 Na1 111.55(17)
C10 O3 C11 113.6(3)
C10 O3 Na1 112.2(2)
C11 O3 Na1 118.6(2)
C15 O4 C14 113.1(3)
C15 O4 Na1 121.96(19)
C14 O4 Na1 115.3(2)
C12 O5 C13 114.3(3)
C12 O5 Na1 106.9(2)
C13 O5 Na1 111.7(2)
C21 O6 C22 118.5(3)
C28 O7 C29 117.1(3)
O1 Na1 O4 145.80(10)
O1 Na1 O2 79.68(8)
O4 Na1 O2 88.24(8)
O1 Na1 O3 105.67(9)
O4 Na1 O3 99.49(9)
O2 Na1 O3 69.14(9)
O1 Na1 O5 142.73(9)
O4 Na1 O5 68.71(9)
O2 Na1 O5 126.20(9)
O3 Na1 O5 67.96(9)
O1 Na1 C30 57.91(8)
O4 Na1 C30 111.80(9)
O2 Na1 C30 130.30(9)
O3 Na1 C30 142.15(10)
O5 Na1 C30 103.50(9)
O1 Na1 C31 82.42(8)
O4 Na1 C31 98.09(9)
O2 Na1 C31 156.29(10)
O3 Na1 C31 131.34(10)
O5 Na1 C31 77.10(9)
C30 Na1 C31 26.74(9)
O1 Na1 Ni1 31.48(5)
O4 Na1 Ni1 144.59(7)
O2 Na1 Ni1 111.12(6)
O3 Na1 Ni1 114.87(7)
O5 Na1 Ni1 115.47(7)
C30 Na1 Ni1 33.32(6)
C31 Na1 Ni1 52.92(6)
C6 P1 C16 105.11(13)
C6 P1 C23 103.75(13)
C16 P1 C23 105.19(13)
C6 P1 Ni1 98.27(9)
C16 P1 Ni1 136.71(10)
C23 P1 Ni1 103.86(9)
C36 P2 C38 102.1(2)
C36 P2 C37 104.0(3)
C38 P2 C37 100.71(19)
C36 P2 Ni1 117.46(16)
C38 P2 Ni1 118.97(12)
C37 P2 Ni1 111.31(16)
C55 B1 C47 111.3(2)
C55 B1 C39 107.0(2)
C47 B1 C39 110.5(2)
C55 B1 C63 109.8(2)
C47 B1 C63 106.1(2)
C39 B1 C63 112.3(2)

loop_
_geom_bond_atom_site_label_1
_geom_bond_atom_site_label_2
_geom_bond_distance
C1 O1 1.332(3)
C1 C6 1.407(4)
C1 C2 1.412(4)
C2 C3 1.388(4)
C2 C8 1.505(4)
C3 C4 1.399(4)
C4 C5 1.396(4)
C4 C7 1.513(4)
C5 C6 1.398(4)
C6 P1 1.800(3)
C8 O2 1.441(4)
C9 O2 1.430(4)
C9 C10 1.495(5)
C10 O3 1.421(5)
C11 O3 1.430(4)
C11 C12 1.506(7)
C12 O5 1.422(5)
C13 O5 1.431(4)
C13 C14 1.484(5)
C14 O4 1.427(4)
C15 O4 1.426(4)
C16 C17 1.394(4)
C16 C21 1.404(4)
C16 P1 1.814(3)
C17 C18 1.399(4)
C18 C19 1.384(6)
C19 C20 1.386(6)
C20 C21 1.394(4)
C21 O6 1.361(4)
C22 O6 1.429(4)
C23 C24 1.395(4)
C23 C28 1.402(4)
C23 P1 1.827(3)
C24 C25 1.396(4)
C25 C26 1.374(6)
C26 C27 1.379(6)
C27 C28 1.400(4)
C28 O7 1.367(4)
C29 O7 1.428(4)
C30 C31 1.392(4)
C30 C35 1.409(5)
C30 Ni1 1.916(3)
C30 Na1 2.977(3)
C31 C32 1.408(5)
C31 Na1 3.037(3)
C32 C33 1.375(6)
C33 C34 1.395(5)
C34 C35 1.388(4)
C36 P2 1.818(4)
C37 P2 1.826(4)
C38 P2 1.822(3)
C39 C44 1.401(4)
C39 C40 1.413(4)
C39 B1 1.646(4)
C40 C41 1.385(4)
C41 C42 1.384(5)
C41 C46 1.502(4)
C42 C43 1.384(5)
C43 C44 1.404(4)
C43 C45 1.499(5)
C45 F4 1.324(4)
C45 F5 1.330(4)
C45 F6 1.336(5)
C46 F2 1.330(4)
C46 F3 1.332(5)
C46 F1 1.337(5)
C47 C48 1.401(4)
C47 C52 1.406(4)
C47 B1 1.644(4)
C48 C49 1.393(4)
C49 C50 1.392(6)
C49 C53 1.489(6)
C50 C51 1.370(6)
C51 C52 1.397(4)
C51 C54 1.493(6)
C53 F8 1.310(6)
C53 F7 1.317(6)
C53 F9 1.350(7)
C54 F10B 1.263(8)
C54 F12B 1.272(9)
C54 F12 1.292(6)
C54 F10 1.387(7)
C54 F11 1.419(7)
C54 F11B 1.458(8)
C55 C56 1.400(4)
C55 C60 1.407(4)
C55 B1 1.641(4)
C56 C57 1.402(4)
C57 C58 1.383(4)
C57 C61 1.508(4)
C58 C59 1.397(4)
C59 C60 1.389(4)
C59 C62 1.499(4)
C61 F15 1.327(6)
C61 F13B 1.332(7)
C61 F14B 1.337(6)
C61 F14 1.339(6)
C61 F15B 1.374(6)
C61 F13 1.374(6)
C62 F16 1.341(4)
C62 F17 1.343(4)
C62 F18 1.349(4)
C63 C68 1.405(4)
C63 C64 1.405(4)
C63 B1 1.647(4)
C64 C65 1.392(4)
C65 C66 1.385(4)
C65 C69 1.503(4)
C66 C67 1.387(4)
C67 C68 1.391(4)
C67 C70 1.494(4)
C69 F20B 1.244(7)
C69 F21 1.280(6)
C69 F19 1.309(5)
C69 F21B 1.358(8)
C69 F19B 1.432(7)
C69 F20 1.438(6)
C70 F22 1.308(4)
C70 F24 1.313(4)
C70 F23 1.360(4)
Ni1 O1 1.9364(19)
Ni1 P2 2.1346(8)
Ni1 P1 2.2207(8)
Ni1 Na1 3.4859(12)
O1 Na1 2.313(2)
O2 Na1 2.388(3)
O3 Na1 2.437(3)
O4 Na1 2.387(2)
O5 Na1 2.465(3)
